data_1510185
loop_
_publ_author_name
'Schneider, J.'
'Hoppe, R.'

_publ_section_title
;
 Eine "misslungene" Synthese: ueber K2 Li (I O6) und K5 I2 (Au O2)
;
_journal_name_full 'Journal of the Less-Common Metals'
_journal_page_first 85
_journal_page_last 103
_journal_paper_doi 10.1016/0022-5088(88)90078-1
_journal_volume 137
_journal_year 1988
_chemical_formula_sum 'Au I2 K5 O2'
_chemical_name_systematic 'K5 I2 (Au O2)'
_space_group_IT_number 55
_symmetry_space_group_name_Hall '-P 2 2ab'
_symmetry_space_group_name_H-M 'P b a m'
_cell_angle_alpha 90
_cell_angle_beta 90
_cell_angle_gamma 90
_cell_formula_units_Z 2
_cell_length_a 14.027
_cell_length_b 7.204
_cell_length_c 5.511
_cell_volume 556.889
_citation_journal_id_ASTM JCOMAH
_cod_data_source_file gold_241.cif
_cod_data_source_block Au1I2K5O2
_cod_original_cell_volume 556.8894
_cod_original_formula_sum 'Au1 I2 K5 O2'
_cod_database_code 1510185

loop_
_symmetry_equiv_pos_as_xyz
x,y,z
-x,-y,z
x+1/2,-y+1/2,-z
-x+1/2,y+1/2,-z
-x,-y,-z
x,y,-z
-x-1/2,y-1/2,z
x-1/2,-y-1/2,z

loop_
_atom_site_label
_atom_site_type_symbol
_atom_site_fract_x
_atom_site_fract_y
_atom_site_fract_z
_atom_site_occupancy
_atom_site_U_iso_or_equiv
I1 I-1 0.3547 0.1505 0.5 1 0.0
K1 K+1 0 0.5 0 1 0.0
Au1 Au+1 0 0 0 1 0.0
K2 K+1 0.7616 0.1006 0 1 0.0
K3 K+1 0.6013 0.3299 0.5 1 0.0
O1 O-2 0.1103 0.1811 0 1 0.0
